data_7017914
loop_
_publ_author_name
'Zheng, Ai-Xia'
'Wang, Hui-Fang'
'L\"u, Chun-Ning'
'Ren, Zhi-Gang'
'Li, Hong-Xi'
'Lang, Jian-Ping'

_publ_section_title
;
 Reactions of cadmium(II) nitrate with 4-(trimethylammonio)benzenethiolate
 in the presence of N-donor ligands.
;
_journal_issue 2
_journal_name_full 'Dalton transactions (Cambridge, England : 2003)'
_journal_page_first 558
_journal_page_last 566
_journal_paper_doi 10.1039/c1dt11663k
_journal_volume 41
_journal_year 2012
_chemical_formula_moiety 'C58 H58 Cd2 N10 S2, 4(F6 P)'
_chemical_formula_sum 'C58 H58 Cd2 F24 N10 P4 S2'
_chemical_formula_weight 1763.98
_chemical_name_systematic
;
?
;
_space_group_IT_number 2
_symmetry_cell_setting triclinic
_symmetry_space_group_name_Hall '-P 1'
_symmetry_space_group_name_H-M 'P -1'
_atom_sites_solution_hydrogens geom
_atom_sites_solution_primary direct
_atom_sites_solution_secondary difmap
_cell_angle_alpha 103.52(3)
_cell_angle_beta 98.10(3)
_cell_angle_gamma 106.14(3)
_cell_formula_units_Z 1
_cell_length_a 10.798(2)
_cell_length_b 12.628(3)
_cell_length_c 13.622(3)
_cell_measurement_reflns_used 7917
_cell_measurement_temperature 223(2)
_cell_measurement_theta_max 27.4816
_cell_measurement_theta_min 3.0672
_cell_volume 1692.1(8)
_computing_cell_refinement 'CrystalClear, Ver. 1.30 (Rigaku/MSC, 2001)'
_computing_data_collection 'CrystalClear, Ver. 1.30 (Rigaku/MSC, 2001)'
_computing_data_reduction 'CrystalStructure, Ver. 3.60 (Rigaku/MSC, 2004)'
_computing_molecular_graphics 'ORTEPII (Johnson, 1976)'
_computing_publication_material SHELXL97
_computing_structure_refinement 'SHELXL-97 (Sheldrick, 1997)'
_computing_structure_solution 'SHELXS-97 (Sheldrick, 1990)'
_diffrn_ambient_temperature 223(2)
_diffrn_measured_fraction_theta_full 0.976
_diffrn_measured_fraction_theta_max 0.976
_diffrn_measurement_device_type 'Rigaku MercuryCCD area detector'
_diffrn_measurement_method \w
_diffrn_radiation_monochromator graphite
_diffrn_radiation_source 'fine-focus sealed tube'
_diffrn_radiation_type MoK\a
_diffrn_radiation_wavelength 0.71073
_diffrn_reflns_av_R_equivalents 0.0294
_diffrn_reflns_av_sigmaI/netI 0.0480
_diffrn_reflns_limit_h_max 11
_diffrn_reflns_limit_h_min -14
_diffrn_reflns_limit_k_max 15
_diffrn_reflns_limit_k_min -16
_diffrn_reflns_limit_l_max 17
_diffrn_reflns_limit_l_min -17
_diffrn_reflns_number 15462
_diffrn_reflns_theta_full 27.50
_diffrn_reflns_theta_max 27.50
_diffrn_reflns_theta_min 3.07
_diffrn_standards_decay_% 0
_diffrn_standards_interval_count 0
_diffrn_standards_interval_time 0
_diffrn_standards_number 0
_exptl_absorpt_coefficient_mu 0.898
_exptl_absorpt_correction_T_max 0.8408
_exptl_absorpt_correction_T_min 0.7152
_exptl_absorpt_correction_type multi-scan
_exptl_absorpt_process_details 'Jacobson, R. (1998) Private communication to Rigaku Company, Tokyo, Japan.'
_exptl_crystal_colour colorless
_exptl_crystal_density_diffrn 1.731
_exptl_crystal_density_method 'not measured'
_exptl_crystal_description block
_exptl_crystal_F_000 880
_exptl_crystal_size_max 0.40
_exptl_crystal_size_mid 0.20
_exptl_crystal_size_min 0.20
_refine_diff_density_max 1.124
_refine_diff_density_min -1.014
_refine_diff_density_rms 0.120
_refine_ls_extinction_method none
_refine_ls_goodness_of_fit_ref 1.048
_refine_ls_hydrogen_treatment constr
_refine_ls_matrix_type full
_refine_ls_number_parameters 451
_refine_ls_number_reflns 7574
_refine_ls_number_restraints 0
_refine_ls_restrained_S_all 1.048
_refine_ls_R_factor_all 0.0642
_refine_ls_R_factor_gt 0.0525
_refine_ls_shift/su_max 0.001
_refine_ls_shift/su_mean 0.000
_refine_ls_structure_factor_coef Fsqd
_refine_ls_weighting_details 'calc w=1/[\s^2^(Fo^2^)+(0.0679P)^2^+1.3681P] where P=(Fo^2^+2Fc^2^)/3'
_refine_ls_weighting_scheme calc
_refine_ls_wR_factor_gt 0.1251
_refine_ls_wR_factor_ref 0.1324
_reflns_number_gt 6471
_reflns_number_total 7574
_reflns_threshold_expression >2sigma(I)
_cod_data_source_file c1dt11663k.txt
_cod_data_source_block 'data_2'
_cod_depositor_comments
;
The following automatic conversions were performed:

'_exptl_absorpt_correction_type' value 'Multi-scan' changed to
'multi-scan' according to
/home/saulius/struct/CIF-dictionaries/cif_core.dic dictionary named
'cif_core.dic' version 2.4.1 from 2010-06-29.

Automatic conversion script
Id: cif_fix_values 1715 2011-07-08 13:25:40Z adriana 
;
_cod_original_cell_volume 1692.1(6)
_cod_database_code 7017914

loop_
_symmetry_equiv_pos_as_xyz
'x, y, z'
'-x, -y, -z'

loop_
_atom_site_label
_atom_site_type_symbol
_atom_site_fract_x
_atom_site_fract_y
_atom_site_fract_z
_atom_site_U_iso_or_equiv
_atom_site_adp_type
_atom_site_occupancy
_atom_site_symmetry_multiplicity
_atom_site_calc_flag
_atom_site_refinement_flags
Cd1 Cd 0.12627(3) 0.65193(2) 0.06341(2) 0.03436(11) Uani 1 1 d .
P1 P 0.78926(11) 0.88347(10) 0.30438(9) 0.0410(3) Uani 1 1 d .
P2 P 0.50323(12) 0.72606(12) 0.63428(11) 0.0513(3) Uani 1 1 d .
F1 F 0.6687(3) 0.8377(3) 0.2083(2) 0.0788(9) Uani 1 1 d .
F2 F 0.8146(4) 0.7633(2) 0.2778(3) 0.0767(9) Uani 1 1 d .
F3 F 0.8873(3) 0.9277(2) 0.2333(2) 0.0558(7) Uani 1 1 d .
F4 F 0.9128(3) 0.9313(3) 0.4004(2) 0.0666(8) Uani 1 1 d .
F5 F 0.7683(3) 1.0062(3) 0.3318(2) 0.0650(8) Uani 1 1 d .
F6 F 0.6958(3) 0.8420(3) 0.3774(2) 0.0698(8) Uani 1 1 d .
F7 F 0.5867(6) 0.8339(6) 0.7269(4) 0.178(3) Uani 1 1 d .
F8 F 0.4086(5) 0.7953(5) 0.6208(4) 0.137(2) Uani 1 1 d .
F9 F 0.4216(4) 0.6727(3) 0.7095(3) 0.0874(12) Uani 1 1 d .
F10 F 0.4200(9) 0.6276(6) 0.5454(5) 0.255(5) Uani 1 1 d .
F11 F 0.5845(3) 0.7773(3) 0.5580(2) 0.0686(8) Uani 1 1 d .
F12 F 0.6082(7) 0.6728(8) 0.6612(6) 0.217(4) Uani 1 1 d .
N1 N 0.2479(3) 0.7870(3) -0.0117(3) 0.0399(8) Uani 1 1 d .
N2 N -0.0021(3) 0.7621(3) 0.0098(2) 0.0366(7) Uani 1 1 d .
N3 N 0.2128(3) 0.7720(3) 0.2317(2) 0.0372(7) Uani 1 1 d .
N4 N 0.3238(3) 0.6216(3) 0.1351(2) 0.0343(7) Uani 1 1 d .
N9 N 0.0714(3) 0.3074(3) 0.4536(2) 0.0357(7) Uani 1 1 d .
S1 S -0.07695(10) 0.51321(8) 0.11194(7) 0.0347(2) Uani 1 1 d .
C1 C 0.3725(5) 0.7980(4) -0.0204(4) 0.0519(11) Uani 1 1 d .
H1A H 0.4203 0.7631 0.0174 0.062 Uiso 1 1 calc R
C2 C 0.4336(5) 0.8579(5) -0.0817(4) 0.0594(13) Uani 1 1 d .
H2A H 0.5204 0.8616 -0.0876 0.071 Uiso 1 1 calc R
C3 C 0.3660(5) 0.9122(4) -0.1344(4) 0.0580(13) Uani 1 1 d .
H3A H 0.4056 0.9539 -0.1770 0.070 Uiso 1 1 calc R
C4 C 0.2402(5) 0.9046(4) -0.1240(4) 0.0507(11) Uani 1 1 d .
H4A H 0.1933 0.9432 -0.1579 0.061 Uiso 1 1 calc R
C5 C 0.1817(4) 0.8400(3) -0.0634(3) 0.0378(9) Uani 1 1 d .
C6 C 0.0437(4) 0.8258(3) -0.0518(3) 0.0364(8) Uani 1 1 d .
C7 C -0.0366(5) 0.8760(4) -0.1011(3) 0.0450(10) Uani 1 1 d .
H7A H -0.0041 0.9200 -0.1444 0.054 Uiso 1 1 calc R
C8 C -0.1626(5) 0.8615(4) -0.0866(4) 0.0536(12) Uani 1 1 d .
H8A H -0.2173 0.8943 -0.1206 0.064 Uiso 1 1 calc R
C9 C -0.2081(5) 0.7980(4) -0.0214(4) 0.0558(12) Uani 1 1 d .
H9A H -0.2936 0.7875 -0.0093 0.067 Uiso 1 1 calc R
C10 C -0.1246(4) 0.7503(4) 0.0252(4) 0.0465(10) Uani 1 1 d .
H10A H -0.1549 0.7075 0.0700 0.056 Uiso 1 1 calc R
C11 C 0.1624(4) 0.8531(4) 0.2763(4) 0.0468(10) Uani 1 1 d .
H11A H 0.0875 0.8605 0.2377 0.056 Uiso 1 1 calc R
C12 C 0.2146(5) 0.9249(4) 0.3745(4) 0.0488(11) Uani 1 1 d .
H12A H 0.1761 0.9798 0.4027 0.059 Uiso 1 1 calc R
C13 C 0.3250(5) 0.9153(4) 0.4314(4) 0.0521(11) Uani 1 1 d .
H13A H 0.3633 0.9639 0.4991 0.063 Uiso 1 1 calc R
C14 C 0.3787(4) 0.8328(4) 0.3875(3) 0.0447(10) Uani 1 1 d .
H14A H 0.4540 0.8249 0.4249 0.054 Uiso 1 1 calc R
C15 C 0.3199(4) 0.7619(3) 0.2875(3) 0.0336(8) Uani 1 1 d .
C16 C 0.3703(4) 0.6694(3) 0.2370(3) 0.0336(8) Uani 1 1 d .
C17 C 0.4567(4) 0.6307(4) 0.2941(3) 0.0428(9) Uani 1 1 d .
H17A H 0.4857 0.6629 0.3662 0.051 Uiso 1 1 calc R
C18 C 0.4990(5) 0.5439(4) 0.2424(4) 0.0527(11) Uani 1 1 d .
H18A H 0.5576 0.5167 0.2792 0.063 Uiso 1 1 calc R
C19 C 0.4548(5) 0.4978(4) 0.1371(4) 0.0509(11) Uani 1 1 d .
H19A H 0.4843 0.4400 0.1006 0.061 Uiso 1 1 calc R
C20 C 0.3666(4) 0.5379(4) 0.0862(3) 0.0435(9) Uani 1 1 d .
H20A H 0.3350 0.5055 0.0143 0.052 Uiso 1 1 calc R
C21 C -0.0313(4) 0.4539(3) 0.2119(3) 0.0325(8) Uani 1 1 d .
C22 C 0.0960(4) 0.4503(4) 0.2409(3) 0.0444(10) Uani 1 1 d .
H22A H 0.1610 0.4798 0.2063 0.053 Uiso 1 1 calc R
C23 C 0.1288(4) 0.4044(4) 0.3193(3) 0.0441(10) Uani 1 1 d .
H23A H 0.2154 0.4031 0.3381 0.053 Uiso 1 1 calc R
C24 C 0.0335(4) 0.3603(3) 0.3701(3) 0.0322(8) Uani 1 1 d .
C25 C -0.0940(4) 0.3581(3) 0.3403(3) 0.0373(8) Uani 1 1 d .
H25A H -0.1597 0.3244 0.3725 0.045 Uiso 1 1 calc R
C26 C -0.1256(4) 0.4062(4) 0.2619(3) 0.0379(9) Uani 1 1 d .
H26A H -0.2127 0.4062 0.2426 0.045 Uiso 1 1 calc R
C27 C -0.0315(5) 0.2853(5) 0.5159(4) 0.0636(15) Uani 1 1 d .
H27A H -0.0032 0.2514 0.5684 0.095 Uiso 1 1 calc R
H27B H -0.1142 0.2328 0.4707 0.095 Uiso 1 1 calc R
H27C H -0.0439 0.3573 0.5490 0.095 Uiso 1 1 calc R
C28 C 0.2006(4) 0.3839(4) 0.5260(3) 0.0466(10) Uani 1 1 d .
H28A H 0.2233 0.3481 0.5786 0.070 Uiso 1 1 calc R
H28B H 0.1923 0.4577 0.5588 0.070 Uiso 1 1 calc R
H28C H 0.2696 0.3951 0.4872 0.070 Uiso 1 1 calc R
C29 C 0.0893(6) 0.1945(4) 0.4032(4) 0.0562(12) Uani 1 1 d .
H29A H 0.1142 0.1598 0.4561 0.084 Uiso 1 1 calc R
H29B H 0.1582 0.2079 0.3646 0.084 Uiso 1 1 calc R
H29C H 0.0071 0.1431 0.3566 0.084 Uiso 1 1 calc R

loop_
_atom_site_aniso_label
_atom_site_aniso_U_11
_atom_site_aniso_U_22
_atom_site_aniso_U_33
_atom_site_aniso_U_23
_atom_site_aniso_U_13
_atom_site_aniso_U_12
Cd1 0.03723(17) 0.03902(17) 0.03052(17) 0.01416(12) 0.00272(11) 0.01693(12)
P1 0.0433(6) 0.0446(6) 0.0399(6) 0.0202(5) 0.0104(5) 0.0142(5)
P2 0.0416(6) 0.0651(8) 0.0595(8) 0.0296(7) 0.0207(6) 0.0220(6)
F1 0.0638(19) 0.095(2) 0.0572(19) 0.0245(18) -0.0107(15) 0.0040(18)
F2 0.116(3) 0.0506(16) 0.081(2) 0.0312(16) 0.035(2) 0.0383(18)
F3 0.0659(17) 0.0643(17) 0.0609(17) 0.0371(14) 0.0323(14) 0.0329(14)
F4 0.0560(16) 0.079(2) 0.0569(18) 0.0329(16) -0.0029(14) 0.0063(15)
F5 0.079(2) 0.0636(18) 0.072(2) 0.0281(16) 0.0317(17) 0.0391(16)
F6 0.0608(18) 0.082(2) 0.0652(19) 0.0334(17) 0.0274(15) 0.0045(16)
F7 0.141(5) 0.236(7) 0.070(3) 0.027(4) 0.018(3) -0.054(5)
F8 0.145(4) 0.201(5) 0.174(5) 0.136(4) 0.095(4) 0.126(4)
F9 0.094(2) 0.105(3) 0.122(3) 0.078(2) 0.077(2) 0.060(2)
F10 0.301(9) 0.151(5) 0.138(5) -0.068(4) 0.128(6) -0.145(6)
F11 0.0524(16) 0.102(2) 0.0608(19) 0.0435(18) 0.0196(14) 0.0199(16)
F12 0.213(6) 0.360(10) 0.336(9) 0.306(9) 0.223(7) 0.241(7)
N1 0.0450(19) 0.0437(19) 0.0374(19) 0.0164(16) 0.0107(15) 0.0194(16)
N2 0.0426(18) 0.0360(17) 0.0323(17) 0.0112(14) 0.0045(14) 0.0154(15)
N3 0.0394(17) 0.0411(18) 0.0318(17) 0.0116(14) 0.0028(14) 0.0157(15)
N4 0.0333(16) 0.0395(17) 0.0346(18) 0.0149(14) 0.0057(14) 0.0161(14)
N9 0.0402(17) 0.0386(17) 0.0319(17) 0.0178(14) 0.0067(14) 0.0122(14)
S1 0.0399(5) 0.0397(5) 0.0283(5) 0.0141(4) 0.0050(4) 0.0163(4)
C1 0.052(3) 0.057(3) 0.059(3) 0.028(2) 0.016(2) 0.025(2)
C2 0.058(3) 0.069(3) 0.070(3) 0.036(3) 0.027(3) 0.030(3)
C3 0.072(3) 0.061(3) 0.056(3) 0.032(3) 0.028(3) 0.025(3)
C4 0.067(3) 0.049(2) 0.048(3) 0.024(2) 0.015(2) 0.027(2)
C5 0.052(2) 0.0327(19) 0.027(2) 0.0066(16) 0.0028(17) 0.0170(18)
C6 0.050(2) 0.0301(18) 0.0256(19) 0.0052(15) -0.0010(17) 0.0147(17)
C7 0.056(3) 0.040(2) 0.042(2) 0.0165(19) -0.001(2) 0.022(2)
C8 0.055(3) 0.048(3) 0.056(3) 0.016(2) -0.010(2) 0.024(2)
C9 0.046(2) 0.061(3) 0.064(3) 0.021(3) 0.000(2) 0.025(2)
C10 0.045(2) 0.047(2) 0.053(3) 0.019(2) 0.008(2) 0.020(2)
C11 0.041(2) 0.055(3) 0.047(3) 0.014(2) 0.0054(19) 0.022(2)
C12 0.048(2) 0.041(2) 0.054(3) 0.004(2) 0.016(2) 0.017(2)
C13 0.048(3) 0.052(3) 0.041(3) -0.004(2) 0.003(2) 0.011(2)
C14 0.038(2) 0.048(2) 0.039(2) 0.0055(19) -0.0020(18) 0.0115(19)
C15 0.0329(18) 0.0346(19) 0.034(2) 0.0135(16) 0.0053(16) 0.0102(16)
C16 0.0315(18) 0.0313(18) 0.037(2) 0.0126(16) 0.0038(16) 0.0079(15)
C17 0.037(2) 0.045(2) 0.042(2) 0.0130(19) -0.0047(18) 0.0123(18)
C18 0.044(2) 0.047(2) 0.065(3) 0.016(2) -0.006(2) 0.021(2)
C19 0.046(2) 0.046(2) 0.061(3) 0.008(2) 0.003(2) 0.026(2)
C20 0.041(2) 0.049(2) 0.042(2) 0.0096(19) 0.0076(18) 0.0201(19)
C21 0.0342(18) 0.0368(19) 0.0283(19) 0.0103(16) 0.0053(15) 0.0140(16)
C22 0.0320(19) 0.059(3) 0.052(3) 0.035(2) 0.0128(18) 0.0120(19)
C23 0.0295(19) 0.059(3) 0.053(3) 0.032(2) 0.0081(18) 0.0160(19)
C24 0.0342(18) 0.0330(18) 0.031(2) 0.0144(16) 0.0044(15) 0.0103(16)
C25 0.0330(19) 0.048(2) 0.034(2) 0.0199(18) 0.0100(16) 0.0109(17)
C26 0.0319(19) 0.052(2) 0.035(2) 0.0207(19) 0.0075(16) 0.0156(18)
C27 0.055(3) 0.101(4) 0.057(3) 0.057(3) 0.021(2) 0.026(3)
C28 0.050(2) 0.048(2) 0.036(2) 0.0107(19) -0.0036(19) 0.013(2)
C29 0.081(4) 0.042(2) 0.047(3) 0.018(2) 0.004(2) 0.024(2)

loop_
_atom_type_symbol
_atom_type_description
_atom_type_scat_dispersion_real
_atom_type_scat_dispersion_imag
_atom_type_scat_source
C C 0.0033 0.0016 'International Tables Vol C Tables 4.2.6.8 and 6.1.1.4'
H H 0.0000 0.0000 'International Tables Vol C Tables 4.2.6.8 and 6.1.1.4'
Cd Cd -0.8075 1.2024 'International Tables Vol C Tables 4.2.6.8 and 6.1.1.4'
F F 0.0171 0.0103 'International Tables Vol C Tables 4.2.6.8 and 6.1.1.4'
N N 0.0061 0.0033 'International Tables Vol C Tables 4.2.6.8 and 6.1.1.4'
P P 0.1023 0.0942 'International Tables Vol C Tables 4.2.6.8 and 6.1.1.4'
S S 0.1246 0.1234 'International Tables Vol C Tables 4.2.6.8 and 6.1.1.4'

loop_
_geom_angle_atom_site_label_1
_geom_angle_atom_site_label_2
_geom_angle_atom_site_label_3
_geom_angle
_geom_angle_site_symmetry_1
_geom_angle_site_symmetry_3
N3 Cd1 N1 93.86(12) . .
N3 Cd1 N2 96.02(11) . .
N1 Cd1 N2 69.16(11) . .
N3 Cd1 N4 70.05(11) . .
N1 Cd1 N4 90.78(11) . .
N2 Cd1 N4 155.19(12) . .
N3 Cd1 S1 163.61(8) . 2_565
N1 Cd1 S1 89.81(9) . 2_565
N2 Cd1 S1 100.21(9) . 2_565
N4 Cd1 S1 93.96(9) . 2_565
N3 Cd1 S1 94.46(9) . .
N1 Cd1 S1 160.88(9) . .
N2 Cd1 S1 92.85(9) . .
N4 Cd1 S1 108.24(8) . .
S1 Cd1 S1 87.04(5) 2_565 .
N3 Cd1 Cd1 135.47(9) . 2_565
N1 Cd1 Cd1 130.65(9) . 2_565
N2 Cd1 Cd1 98.98(9) . 2_565
N4 Cd1 Cd1 105.31(8) . 2_565
S1 Cd1 Cd1 43.71(3) 2_565 2_565
S1 Cd1 Cd1 43.32(3) . 2_565
F1 P1 F2 90.9(2) . .
F1 P1 F6 91.55(18) . .
F2 P1 F6 90.18(18) . .
F1 P1 F5 90.31(19) . .
F2 P1 F5 178.3(2) . .
F6 P1 F5 90.94(17) . .
F1 P1 F4 178.90(18) . .
F2 P1 F4 89.44(19) . .
F6 P1 F4 89.50(17) . .
F5 P1 F4 89.33(18) . .
F1 P1 F3 90.05(17) . .
F2 P1 F3 90.18(16) . .
F6 P1 F3 178.35(19) . .
F5 P1 F3 88.66(15) . .
F4 P1 F3 88.90(16) . .
F10 P2 F12 96.3(6) . .
F10 P2 F8 92.2(5) . .
F12 P2 F8 171.5(5) . .
F10 P2 F7 177.1(6) . .
F12 P2 F7 86.6(5) . .
F8 P2 F7 85.0(4) . .
F10 P2 F11 89.3(2) . .
F12 P2 F11 89.0(2) . .
F8 P2 F11 91.3(2) . .
F7 P2 F11 90.4(2) . .
F10 P2 F9 89.9(3) . .
F12 P2 F9 90.5(2) . .
F8 P2 F9 89.2(2) . .
F7 P2 F9 90.4(2) . .
F11 P2 F9 179.1(2) . .
C1 N1 C5 118.1(4) . .
C1 N1 Cd1 123.1(3) . .
C5 N1 Cd1 117.8(3) . .
C10 N2 C6 119.0(3) . .
C10 N2 Cd1 123.0(3) . .
C6 N2 Cd1 117.2(3) . .
C15 N3 C11 117.9(3) . .
C15 N3 Cd1 118.7(2) . .
C11 N3 Cd1 123.4(3) . .
C16 N4 C20 118.9(3) . .
C16 N4 Cd1 115.9(2) . .
C20 N4 Cd1 122.8(3) . .
C27 N9 C28 108.6(4) . .
C27 N9 C29 108.6(4) . .
C28 N9 C29 107.7(3) . .
C27 N9 C24 112.3(3) . .
C28 N9 C24 110.9(3) . .
C29 N9 C24 108.7(3) . .
C21 S1 Cd1 105.59(13) . 2_565
C21 S1 Cd1 114.44(13) . .
Cd1 S1 Cd1 92.96(5) 2_565 .
N1 C1 C2 123.1(4) . .
N1 C1 H1A 118.5 . .
C2 C1 H1A 118.5 . .
C1 C2 C3 118.8(4) . .
C1 C2 H2A 120.6 . .
C3 C2 H2A 120.6 . .
C4 C3 C2 118.8(4) . .
C4 C3 H3A 120.6 . .
C2 C3 H3A 120.6 . .
C3 C4 C5 120.0(4) . .
C3 C4 H4A 120.0 . .
C5 C4 H4A 120.0 . .
N1 C5 C4 121.2(4) . .
N1 C5 C6 116.5(3) . .
C4 C5 C6 122.3(4) . .
N2 C6 C7 120.3(4) . .
N2 C6 C5 117.0(3) . .
C7 C6 C5 122.6(4) . .
C8 C7 C6 120.3(4) . .
C8 C7 H7A 119.9 . .
C6 C7 H7A 119.9 . .
C7 C8 C9 119.1(4) . .
C7 C8 H8A 120.4 . .
C9 C8 H8A 120.4 . .
C10 C9 C8 118.2(5) . .
C10 C9 H9A 120.9 . .
C8 C9 H9A 120.9 . .
N2 C10 C9 123.1(4) . .
N2 C10 H10A 118.5 . .
C9 C10 H10A 118.5 . .
N3 C11 C12 123.3(4) . .
N3 C11 H11A 118.3 . .
C12 C11 H11A 118.3 . .
C11 C12 C13 118.8(4) . .
C11 C12 H12A 120.6 . .
C13 C12 H12A 120.6 . .
C12 C13 C14 119.0(4) . .
C12 C13 H13A 120.5 . .
C14 C13 H13A 120.5 . .
C13 C14 C15 119.3(4) . .
C13 C14 H14A 120.4 . .
C15 C14 H14A 120.4 . .
N3 C15 C14 121.7(3) . .
N3 C15 C16 116.4(3) . .
C14 C15 C16 121.9(3) . .
N4 C16 C17 121.6(3) . .
N4 C16 C15 116.8(3) . .
C17 C16 C15 121.5(4) . .
C18 C17 C16 118.6(4) . .
C18 C17 H17A 120.7 . .
C16 C17 H17A 120.7 . .
C19 C18 C17 119.7(4) . .
C19 C18 H18A 120.1 . .
C17 C18 H18A 120.1 . .
C18 C19 C20 118.5(4) . .
C18 C19 H19A 120.8 . .
C20 C19 H19A 120.8 . .
N4 C20 C19 122.6(4) . .
N4 C20 H20A 118.7 . .
C19 C20 H20A 118.7 . .
C26 C21 C22 117.8(3) . .
C26 C21 S1 119.5(3) . .
C22 C21 S1 122.7(3) . .
C23 C22 C21 121.4(4) . .
C23 C22 H22A 119.3 . .
C21 C22 H22A 119.3 . .
C22 C23 C24 119.5(4) . .
C22 C23 H23A 120.2 . .
C24 C23 H23A 120.2 . .
C25 C24 C23 120.4(3) . .
C25 C24 N9 121.1(3) . .
C23 C24 N9 118.3(3) . .
C24 C25 C26 119.4(3) . .
C24 C25 H25A 120.3 . .
C26 C25 H25A 120.3 . .
C21 C26 C25 121.3(4) . .
C21 C26 H26A 119.4 . .
C25 C26 H26A 119.4 . .
N9 C27 H27A 109.5 . .
N9 C27 H27B 109.5 . .
H27A C27 H27B 109.5 . .
N9 C27 H27C 109.5 . .
H27A C27 H27C 109.5 . .
H27B C27 H27C 109.5 . .
N9 C28 H28A 109.5 . .
N9 C28 H28B 109.5 . .
H28A C28 H28B 109.5 . .
N9 C28 H28C 109.5 . .
H28A C28 H28C 109.5 . .
H28B C28 H28C 109.5 . .
N9 C29 H29A 109.5 . .
N9 C29 H29B 109.5 . .
H29A C29 H29B 109.5 . .
N9 C29 H29C 109.5 . .
H29A C29 H29C 109.5 . .
H29B C29 H29C 109.5 . .

loop_
_geom_bond_atom_site_label_1
_geom_bond_atom_site_label_2
_geom_bond_distance
_geom_bond_site_symmetry_2
Cd1 N3 2.326(3) .
Cd1 N1 2.372(3) .
Cd1 N2 2.378(3) .
Cd1 N4 2.386(3) .
Cd1 S1 2.6520(15) 2_565
Cd1 S1 2.6711(13) .
Cd1 Cd1 3.860(2) 2_565
P1 F1 1.578(3) .
P1 F2 1.584(3) .
P1 F6 1.585(3) .
P1 F5 1.595(3) .
P1 F4 1.596(3) .
P1 F3 1.607(3) .
P2 F10 1.479(5) .
P2 F12 1.515(4) .
P2 F8 1.537(4) .
P2 F7 1.566(6) .
P2 F11 1.588(3) .
P2 F9 1.590(3) .
N1 C1 1.339(6) .
N1 C5 1.342(5) .
N2 C10 1.341(5) .
N2 C6 1.344(5) .
N3 C15 1.345(5) .
N3 C11 1.352(5) .
N4 C16 1.336(5) .
N4 C20 1.342(5) .
N9 C27 1.495(5) .
N9 C28 1.507(5) .
N9 C29 1.508(5) .
N9 C24 1.512(4) .
S1 C21 1.774(4) .
S1 Cd1 2.6520(15) 2_565
C1 C2 1.371(6) .
C1 H1A 0.9400 .
C2 C3 1.372(7) .
C2 H2A 0.9400 .
C3 C4 1.365(7) .
C3 H3A 0.9400 .
C4 C5 1.387(6) .
C4 H4A 0.9400 .
C5 C6 1.486(6) .
C6 C7 1.395(5) .
C7 C8 1.370(7) .
C7 H7A 0.9400 .
C8 C9 1.382(7) .
C8 H8A 0.9400 .
C9 C10 1.378(6) .
C9 H9A 0.9400 .
C10 H10A 0.9400 .
C11 C12 1.366(6) .
C11 H11A 0.9400 .
C12 C13 1.378(7) .
C12 H12A 0.9400 .
C13 C14 1.386(6) .
C13 H13A 0.9400 .
C14 C15 1.389(6) .
C14 H14A 0.9400 .
C15 C16 1.489(5) .
C16 C17 1.393(5) .
C17 C18 1.382(6) .
C17 H17A 0.9400 .
C18 C19 1.374(7) .
C18 H18A 0.9400 .
C19 C20 1.376(6) .
C19 H19A 0.9400 .
C20 H20A 0.9400 .
C21 C26 1.382(5) .
C21 C22 1.392(5) .
C22 C23 1.378(6) .
C22 H22A 0.9400 .
C23 C24 1.382(5) .
C23 H23A 0.9400 .
C24 C25 1.370(5) .
C25 C26 1.394(5) .
C25 H25A 0.9400 .
C26 H26A 0.9400 .
C27 H27A 0.9700 .
C27 H27B 0.9700 .
C27 H27C 0.9700 .
C28 H28A 0.9700 .
C28 H28B 0.9700 .
C28 H28C 0.9700 .
C29 H29A 0.9700 .
C29 H29B 0.9700 .
C29 H29C 0.9700 .

loop_
_geom_hbond_atom_site_label_D
_geom_hbond_atom_site_label_H
_geom_hbond_atom_site_label_A
_geom_hbond_distance_DH
_geom_hbond_distance_HA
_geom_hbond_distance_DA
_geom_hbond_angle_DHA
_geom_hbond_site_symmetry_A
C4 H4A F3 0.94 2.41 3.334(5) 168.9 2_675
C11 H11A F3 0.94 2.53 3.373(5) 149.2 1_455
C14 H14A F11 0.94 2.43 3.317(5) 157.6 .
C22 H22A N4 0.94 2.60 3.507(5) 161.5 .
C18 H18A F9 0.94 2.50 3.261(5) 138.1 2_666
C23 H23A F12 0.94 2.36 3.245(6) 157.3 2_666
C29 H29A F4 0.97 2.50 3.414(5) 157.0 2_666
C26 H26A F9 0.94 2.44 3.182(5) 135.3 2_566
C8 H8A F7 0.94 2.55 3.321(8) 139.5 1_454
